data_7214112
loop_
_publ_author_name
'Bolla, Geetha'
'Mittapalli, Sudhir'
'Nangia, Ashwini'

_publ_section_title
;
 Celecoxib cocrystal polymorphs with cyclic amides: synthons of a
 sulfonamide drug with carboxamide coformers
;
_journal_issue 1
_journal_name_full CrystEngComm
_journal_page_first 24
_journal_paper_doi 10.1039/c3ce41885e
_journal_volume 16
_journal_year 2014
_chemical_formula_moiety 'C17 H14 F3 N3 O2 S, C6 H11 N O'
_chemical_formula_sum 'C23 H25 F3 N4 O3 S'
_chemical_formula_weight 494.53
_chemical_melting_point 383
_chemical_name_common Celecoxib-Caprolactam
_chemical_name_systematic
; 
 ? 
;
_space_group_IT_number 4
_symmetry_cell_setting monoclinic
_symmetry_space_group_name_Hall 'P 2yb'
_symmetry_space_group_name_H-M 'P 1 21 1'
_atom_sites_solution_hydrogens geom
_atom_sites_solution_primary direct
_atom_sites_solution_secondary difmap
_audit_creation_method SHELXL-97
_cell_angle_alpha 90.00
_cell_angle_beta 103.353(10)
_cell_angle_gamma 90.00
_cell_formula_units_Z 2
_cell_length_a 11.7189(11)
_cell_length_b 8.7409(6)
_cell_length_c 12.0503(10)
_cell_measurement_reflns_used 1827
_cell_measurement_temperature 298(2)
_cell_measurement_theta_max 26.3066
_cell_measurement_theta_min 2.7590
_cell_volume 1200.99(18)
_computing_structure_refinement 'SHELXL-97 (Sheldrick, 1997)'
_computing_structure_solution 'SHELXS-97 (Sheldrick, 1990)'
_diffrn_ambient_temperature 298(2)
_diffrn_measured_fraction_theta_full 0.997
_diffrn_measured_fraction_theta_max 0.997
_diffrn_measurement_device_type 'Xcalibur, Eos, Gemini'
_diffrn_measurement_method '\w scans'
_diffrn_radiation_monochromator graphite
_diffrn_radiation_source 'fine-focus sealed tube'
_diffrn_radiation_type MoK\a
_diffrn_radiation_wavelength 0.71073
_diffrn_reflns_av_R_equivalents 0.0171
_diffrn_reflns_av_sigmaI/netI 0.0285
_diffrn_reflns_limit_h_max 13
_diffrn_reflns_limit_h_min -8
_diffrn_reflns_limit_k_max 10
_diffrn_reflns_limit_k_min -6
_diffrn_reflns_limit_l_max 12
_diffrn_reflns_limit_l_min -14
_diffrn_reflns_number 4400
_diffrn_reflns_theta_full 24.71
_diffrn_reflns_theta_max 24.71
_diffrn_reflns_theta_min 2.76
_exptl_absorpt_coefficient_mu 0.190
_exptl_absorpt_correction_T_max 1.00000
_exptl_absorpt_correction_T_min 0.30584
_exptl_absorpt_correction_type multi-scan
_exptl_absorpt_process_details sadabs
_exptl_crystal_colour colorless
_exptl_crystal_density_diffrn 1.368
_exptl_crystal_density_method 'not measured'
_exptl_crystal_description plate
_exptl_crystal_F_000 516
_exptl_crystal_size_max 0.24
_exptl_crystal_size_mid 0.22
_exptl_crystal_size_min 0.20
_refine_diff_density_max 0.545
_refine_diff_density_min -0.295
_refine_diff_density_rms 0.049
_refine_ls_abs_structure_details 'Flack H D (1983), Acta Cryst. A39, 876-881'
_refine_ls_abs_structure_Flack -0.22(14)
_refine_ls_extinction_method none
_refine_ls_goodness_of_fit_ref 1.017
_refine_ls_hydrogen_treatment mixed
_refine_ls_matrix_type full
_refine_ls_number_parameters 316
_refine_ls_number_reflns 2941
_refine_ls_number_restraints 1
_refine_ls_restrained_S_all 1.017
_refine_ls_R_factor_all 0.0595
_refine_ls_R_factor_gt 0.0544
_refine_ls_shift/su_max 0.000
_refine_ls_shift/su_mean 0.000
_refine_ls_structure_factor_coef Fsqd
_refine_ls_weighting_details 'calc w=1/[\s^2^(Fo^2^)+(0.0927P)^2^+0.7840P] where P=(Fo^2^+2Fc^2^)/3'
_refine_ls_weighting_scheme calc
_refine_ls_wR_factor_gt 0.1495
_refine_ls_wR_factor_ref 0.1559
_reflns_number_gt 2685
_reflns_number_total 2941
_reflns_threshold_expression >2sigma(I)
_cod_data_source_file c3ce41885e.txt
_cod_data_source_block CEL-CPR
_cod_original_cell_volume 1200.98(17)
_cod_original_sg_symbol_H-M P21
_cod_database_code 7214112

loop_
_symmetry_equiv_pos_as_xyz
'x, y, z'
'-x, y+1/2, -z'

loop_
_atom_site_label
_atom_site_type_symbol
_atom_site_fract_x
_atom_site_fract_y
_atom_site_fract_z
_atom_site_U_iso_or_equiv
_atom_site_adp_type
_atom_site_occupancy
_atom_site_symmetry_multiplicity
_atom_site_calc_flag
_atom_site_refinement_flags
S1 S 0.64277(8) 1.00846(13) 0.96227(8) 0.0417(3) Uani 1 1 d .
C15 C 0.6019(3) 1.0001(6) 0.8111(3) 0.0415(9) Uani 1 1 d .
N2 N 0.4964(4) 0.9879(6) 0.4553(3) 0.0548(10) Uani 1 1 d .
N1 N 0.3825(4) 1.0129(6) 0.4112(3) 0.0575(10) Uani 1 1 d .
O2 O 0.6194(3) 0.8608(4) 1.0014(3) 0.0579(9) Uani 1 1 d .
C12 C 0.5353(4) 0.9921(7) 0.5779(4) 0.0535(12) Uani 1 1 d .
C10 C 0.7546(5) 1.0180(8) 0.3351(5) 0.0722(16) Uani 1 1 d .
H10 H 0.7207 1.0891 0.2799 0.087 Uiso 1 1 calc R
O1 O 0.7591(3) 1.0680(4) 0.9931(3) 0.0555(9) Uani 1 1 d .
C1 C 0.3718(5) 1.0151(7) 0.2995(4) 0.0601(12) Uani 1 1 d .
N3 N 0.5594(4) 1.1265(6) 1.0049(4) 0.0514(11) Uani 1 1 d .
C16 C 0.6574(4) 1.0912(6) 0.7471(4) 0.0523(12) Uani 1 1 d .
H16 H 0.7178 1.1558 0.7831 0.063 Uiso 1 1 calc R
C17 C 0.6240(5) 1.0873(7) 0.6295(4) 0.0593(13) Uani 1 1 d .
H17 H 0.6615 1.1488 0.5860 0.071 Uiso 1 1 calc R
C13 C 0.4799(5) 0.9016(7) 0.6414(4) 0.0596(14) Uani 1 1 d .
H13 H 0.4195 0.8372 0.6053 0.072 Uiso 1 1 calc R
C2 C 0.4791(5) 0.9906(7) 0.2713(4) 0.0606(13) Uani 1 1 d .
H2 H 0.4934 0.9869 0.1986 0.073 Uiso 1 1 calc R
C5 C 0.6858(5) 0.9426(7) 0.3966(4) 0.0582(13) Uani 1 1 d .
C3 C 0.5596(5) 0.9730(6) 0.3733(4) 0.0548(13) Uani 1 1 d .
C14 C 0.5129(4) 0.9053(6) 0.7584(4) 0.0515(12) Uani 1 1 d .
H14 H 0.4749 0.8438 0.8016 0.062 Uiso 1 1 calc R
C6 C 0.7394(5) 0.8368(8) 0.4782(5) 0.0681(16) Uani 1 1 d .
H6 H 0.6949 0.7826 0.5196 0.082 Uiso 1 1 calc R
C9 C 0.8721(6) 0.9886(9) 0.3550(5) 0.0773(17) Uani 1 1 d .
H9 H 0.9164 1.0384 0.3111 0.093 Uiso 1 1 calc R
C8 C 0.9268(5) 0.8881(8) 0.4376(5) 0.0702(16) Uani 1 1 d .
C4 C 0.2573(6) 1.0492(8) 0.2248(4) 0.0707(18) Uani 1 1 d .
C7 C 0.8580(6) 0.8123(7) 0.4977(5) 0.0722(17) Uani 1 1 d .
H7 H 0.8929 0.7422 0.5533 0.087 Uiso 1 1 calc R
F2 F 0.2584(5) 1.1473(9) 0.1497(5) 0.168(3) Uani 1 1 d .
F3 F 0.1806(5) 1.0869(14) 0.2712(4) 0.238(6) Uani 1 1 d .
F4 F 0.2125(6) 0.9358(7) 0.1625(7) 0.202(4) Uani 1 1 d .
C11 C 1.0589(6) 0.8637(11) 0.4630(7) 0.102(2) Uani 1 1 d .
H11A H 1.0758 0.7563 0.4715 0.152 Uiso 1 1 calc R
H11B H 1.0951 0.9159 0.5323 0.152 Uiso 1 1 calc R
H11C H 1.0891 0.9036 0.4013 0.152 Uiso 1 1 calc R
O3 O 0.6515(3) 0.4478(5) 0.0571(4) 0.0723(11) Uani 1 1 d .
C18 C 0.7517(4) 0.4659(7) 0.1141(4) 0.0557(14) Uani 1 1 d .
N4 N 0.8286(4) 0.3489(6) 0.1262(5) 0.0794(16) Uani 1 1 d .
H4A H 0.7993 0.2621 0.1006 0.095 Uiso 1 1 calc R
C20 C 0.8874(6) 0.6890(9) 0.1351(7) 0.094(2) Uani 1 1 d .
H20A H 0.8922 0.7913 0.1671 0.113 Uiso 1 1 calc R
H20B H 0.8636 0.7001 0.0529 0.113 Uiso 1 1 calc R
C19 C 0.7922(6) 0.6090(8) 0.1720(7) 0.087(2) Uani 1 1 d .
H19A H 0.8181 0.5880 0.2530 0.105 Uiso 1 1 calc R
H19B H 0.7258 0.6780 0.1621 0.105 Uiso 1 1 calc R
C22 C 1.0237(6) 0.4624(9) 0.1356(9) 0.104(3) Uani 1 1 d .
H22A H 1.0109 0.4525 0.0535 0.124 Uiso 1 1 calc R
H22B H 1.1050 0.4363 0.1680 0.124 Uiso 1 1 calc R
C23 C 0.9502(5) 0.3485(9) 0.1749(7) 0.088(2) Uani 1 1 d .
H23A H 0.9801 0.2481 0.1624 0.105 Uiso 1 1 calc R
H23B H 0.9609 0.3611 0.2567 0.105 Uiso 1 1 calc R
C21 C 1.0070(6) 0.6256(10) 0.1618(9) 0.116(3) Uani 1 1 d .
H21A H 1.0396 0.6406 0.2426 0.139 Uiso 1 1 calc R
H21B H 1.0536 0.6864 0.1214 0.139 Uiso 1 1 calc R
H3A H 0.476(5) 1.099(6) 0.987(4) 0.054(14) Uiso 1 1 d .
H3B H 0.573(4) 1.215(7) 1.009(4) 0.042(15) Uiso 1 1 d .

loop_
_atom_site_aniso_label
_atom_site_aniso_U_11
_atom_site_aniso_U_22
_atom_site_aniso_U_33
_atom_site_aniso_U_23
_atom_site_aniso_U_13
_atom_site_aniso_U_12
S1 0.0392(5) 0.0421(6) 0.0431(5) -0.0008(5) 0.0079(4) 0.0010(5)
C15 0.043(2) 0.041(2) 0.0418(19) -0.001(2) 0.0131(16) 0.007(2)
N2 0.069(2) 0.056(3) 0.0427(18) 0.002(2) 0.0180(17) 0.001(2)
N1 0.073(3) 0.057(2) 0.0439(19) 0.000(2) 0.0160(17) 0.006(3)
O2 0.063(2) 0.051(2) 0.056(2) 0.0105(18) 0.0047(16) -0.0038(18)
C12 0.065(3) 0.055(3) 0.043(2) -0.003(3) 0.016(2) 0.000(3)
C10 0.095(4) 0.066(4) 0.061(3) 0.007(3) 0.030(3) -0.012(4)
O1 0.0443(17) 0.062(2) 0.0589(18) -0.0083(17) 0.0084(14) -0.0051(16)
C1 0.086(3) 0.047(3) 0.048(2) 0.005(3) 0.016(2) -0.001(3)
N3 0.052(3) 0.051(3) 0.053(2) -0.009(2) 0.0162(19) -0.003(2)
C16 0.052(3) 0.050(3) 0.056(3) 0.001(2) 0.014(2) -0.007(2)
C17 0.067(3) 0.058(3) 0.056(3) 0.010(3) 0.021(2) -0.011(3)
C13 0.066(3) 0.067(4) 0.046(3) -0.007(3) 0.013(2) -0.019(3)
C2 0.089(3) 0.056(3) 0.039(2) 0.002(3) 0.020(2) -0.001(3)
C5 0.084(4) 0.055(3) 0.042(2) 0.002(2) 0.027(2) -0.001(3)
C3 0.080(3) 0.046(3) 0.045(2) 0.001(2) 0.027(2) 0.004(3)
C14 0.062(3) 0.048(3) 0.050(3) -0.007(2) 0.025(2) -0.012(2)
C6 0.086(4) 0.068(4) 0.059(3) 0.009(3) 0.033(3) -0.003(3)
C9 0.089(4) 0.074(4) 0.080(3) 0.019(4) 0.044(3) 0.003(4)
C8 0.078(4) 0.067(4) 0.070(3) -0.007(3) 0.027(3) -0.002(3)
C4 0.089(4) 0.090(5) 0.030(2) -0.001(3) 0.009(2) -0.001(4)
C7 0.090(4) 0.069(4) 0.063(3) 0.013(3) 0.027(3) 0.012(3)
F2 0.131(4) 0.192(7) 0.144(4) 0.101(5) -0.044(3) -0.044(4)
F3 0.123(4) 0.506(18) 0.073(3) 0.001(5) -0.002(3) 0.132(7)
F4 0.157(5) 0.102(4) 0.271(9) -0.041(5) -0.109(6) 0.019(4)
C11 0.086(5) 0.112(6) 0.115(6) 0.018(5) 0.039(4) 0.018(5)
O3 0.0423(18) 0.066(3) 0.107(3) 0.003(2) 0.0123(19) -0.0012(18)
C18 0.044(2) 0.061(4) 0.063(3) 0.006(3) 0.014(2) -0.006(2)
N4 0.059(3) 0.050(3) 0.120(4) 0.008(3) 0.002(3) -0.013(3)
C20 0.082(5) 0.059(4) 0.128(6) -0.001(4) -0.001(4) -0.013(4)
C19 0.075(4) 0.066(4) 0.120(6) -0.020(4) 0.022(4) 0.010(4)
C22 0.056(3) 0.082(6) 0.173(8) 0.000(5) 0.027(4) -0.008(4)
C23 0.063(4) 0.060(4) 0.131(6) 0.016(4) 0.005(4) 0.005(3)
C21 0.064(4) 0.074(5) 0.196(9) -0.005(6) 0.002(5) -0.017(4)

loop_
_atom_type_symbol
_atom_type_description
_atom_type_scat_dispersion_real
_atom_type_scat_dispersion_imag
_atom_type_scat_source
C C 0.0033 0.0016 'International Tables Vol C Tables 4.2.6.8 and 6.1.1.4'
H H 0.0000 0.0000 'International Tables Vol C Tables 4.2.6.8 and 6.1.1.4'
N N 0.0061 0.0033 'International Tables Vol C Tables 4.2.6.8 and 6.1.1.4'
O O 0.0106 0.0060 'International Tables Vol C Tables 4.2.6.8 and 6.1.1.4'
F F 0.0171 0.0103 'International Tables Vol C Tables 4.2.6.8 and 6.1.1.4'
S S 0.1246 0.1234 'International Tables Vol C Tables 4.2.6.8 and 6.1.1.4'

loop_
_geom_angle_atom_site_label_1
_geom_angle_atom_site_label_2
_geom_angle_atom_site_label_3
_geom_angle
O2 S1 O1 119.4(2)
O2 S1 N3 107.6(3)
O1 S1 N3 107.5(3)
O2 S1 C15 106.0(2)
O1 S1 C15 107.3(2)
N3 S1 C15 108.6(2)
C16 C15 C14 120.0(4)
C16 C15 S1 120.2(4)
C14 C15 S1 119.8(3)
N1 N2 C3 112.7(4)
N1 N2 C12 117.0(3)
C3 N2 C12 130.1(4)
C1 N1 N2 105.0(4)
C13 C12 C17 120.6(4)
C13 C12 N2 118.7(5)
C17 C12 N2 120.6(4)
C9 C10 C5 120.4(6)
C9 C10 H10 119.8
C5 C10 H10 119.8
N1 C1 C2 111.5(5)
N1 C1 C4 119.2(5)
C2 C1 C4 129.2(4)
S1 N3 H3A 115(3)
S1 N3 H3B 122(4)
H3A N3 H3B 115(5)
C15 C16 C17 120.2(5)
C15 C16 H16 119.9
C17 C16 H16 119.9
C12 C17 C16 119.3(5)
C12 C17 H17 120.4
C16 C17 H17 120.4
C12 C13 C14 120.3(5)
C12 C13 H13 119.9
C14 C13 H13 119.9
C3 C2 C1 105.7(4)
C3 C2 H2 127.1
C1 C2 H2 127.1
C10 C5 C6 118.2(6)
C10 C5 C3 120.0(5)
C6 C5 C3 121.8(5)
N2 C3 C2 105.1(4)
N2 C3 C5 124.7(4)
C2 C3 C5 130.2(4)
C15 C14 C13 119.6(4)
C15 C14 H14 120.2
C13 C14 H14 120.2
C7 C6 C5 119.9(5)
C7 C6 H6 120.0
C5 C6 H6 120.0
C10 C9 C8 122.0(6)
C10 C9 H9 119.0
C8 C9 H9 119.0
C7 C8 C9 117.4(6)
C7 C8 C11 121.3(6)
C9 C8 C11 121.2(6)
F3 C4 F2 106.4(8)
F3 C4 F4 103.6(8)
F2 C4 F4 100.3(6)
F3 C4 C1 116.4(4)
F2 C4 C1 115.1(6)
F4 C4 C1 113.3(6)
C6 C7 C8 122.0(6)
C6 C7 H7 119.0
C8 C7 H7 119.0
C8 C11 H11A 109.5
C8 C11 H11B 109.5
H11A C11 H11B 109.5
C8 C11 H11C 109.5
H11A C11 H11C 109.5
H11B C11 H11C 109.5
O3 C18 N4 119.5(5)
O3 C18 C19 122.9(6)
N4 C18 C19 117.6(5)
C18 N4 C23 129.2(6)
C18 N4 H4A 115.4
C23 N4 H4A 115.4
C19 C20 C21 120.4(7)
C19 C20 H20A 107.2
C21 C20 H20A 107.2
C19 C20 H20B 107.2
C21 C20 H20B 107.2
H20A C20 H20B 106.9
C18 C19 C20 116.7(6)
C18 C19 H19A 108.1
C20 C19 H19A 108.1
C18 C19 H19B 108.1
C20 C19 H19B 108.1
H19A C19 H19B 107.3
C23 C22 C21 117.9(7)
C23 C22 H22A 107.8
C21 C22 H22A 107.8
C23 C22 H22B 107.8
C21 C22 H22B 107.8
H22A C22 H22B 107.2
N4 C23 C22 118.5(6)
N4 C23 H23A 107.7
C22 C23 H23A 107.7
N4 C23 H23B 107.7
C22 C23 H23B 107.7
H23A C23 H23B 107.1
C20 C21 C22 118.8(6)
C20 C21 H21A 107.6
C22 C21 H21A 107.6
C20 C21 H21B 107.6
C22 C21 H21B 107.6
H21A C21 H21B 107.1

loop_
_geom_bond_atom_site_label_1
_geom_bond_atom_site_label_2
_geom_bond_distance
S1 O2 1.422(4)
S1 O1 1.426(3)
S1 N3 1.586(5)
S1 C15 1.775(4)
C15 C16 1.373(7)
C15 C14 1.368(7)
N2 N1 1.335(5)
N2 C3 1.372(6)
N2 C12 1.443(5)
N1 C1 1.323(6)
C12 C13 1.364(7)
C12 C17 1.364(7)
C10 C9 1.367(8)
C10 C5 1.381(7)
C10 H10 0.9300
C1 C2 1.393(8)
C1 C4 1.464(8)
N3 H3A 0.98(6)
N3 H3B 0.79(6)
C16 C17 1.380(7)
C16 H16 0.9300
C17 H17 0.9300
C13 C14 1.374(7)
C13 H13 0.9300
C2 C3 1.374(7)
C2 H2 0.9300
C5 C6 1.390(8)
C5 C3 1.464(8)
C14 H14 0.9300
C6 C7 1.372(8)
C6 H6 0.9300
C9 C8 1.371(9)
C9 H9 0.9300
C8 C7 1.371(8)
C8 C11 1.522(9)
C4 F3 1.209(8)
C4 F2 1.248(7)
C4 F4 1.280(8)
C7 H7 0.9300
C11 H11A 0.9600
C11 H11B 0.9600
C11 H11C 0.9600
O3 C18 1.226(6)
C18 N4 1.349(8)
C18 C19 1.457(9)
N4 C23 1.410(7)
N4 H4A 0.8600
C20 C19 1.470(10)
C20 C21 1.471(10)
C20 H20A 0.9700
C20 H20B 0.9700
C19 H19A 0.9700
C19 H19B 0.9700
C22 C23 1.465(10)
C22 C21 1.484(12)
C22 H22A 0.9700
C22 H22B 0.9700
C23 H23A 0.9700
C23 H23B 0.9700
C21 H21A 0.9700
C21 H21B 0.9700
